data_1569273
loop_
_publ_author_name
'Singh, Bara'
'Ansari, Arshad J.'
'Malik, Nirmal'
'Ramasastry, S. S. V.'

_publ_section_title
;
 An interrupted Corey-Chaykovsky reaction of designed azaarenium salts:
 synthesis of complex polycyclic spiro- and fused cyclopropanoids.
;
_journal_issue 25
_journal_name_full 'Chemical science'
_journal_page_first 6963
_journal_page_last 6969
_journal_paper_doi 10.1039/d3sc01578e
_journal_volume 14
_journal_year 2023
_chemical_formula_moiety 'C22 H19 N O'
_chemical_formula_sum 'C22 H19 N O'
_chemical_formula_weight 313.402
_space_group_crystal_system monoclinic
_space_group_IT_number 14
_space_group_name_Hall '-P 2ybc'
_space_group_name_H-M_alt 'P 1 21/c 1'
_symmetry_Int_Tables_number 14
_atom_sites_solution_primary dual
_audit_creation_date 2021-06-12
_audit_creation_method
;
Olex2 1.3
(compiled 2020.11.12 svn.r5f609507 for OlexSys, GUI svn.r6272)
;
_audit_update_record
;
2022-01-10 deposited with the CCDC.	2023-05-29 downloaded from the CCDC.
;
_cell_angle_alpha 90
_cell_angle_beta 106.981(5)
_cell_angle_gamma 90
_cell_formula_units_Z 4
_cell_length_a 8.2759(4)
_cell_length_b 18.6849(8)
_cell_length_c 11.6613(6)
_cell_measurement_reflns_used 3215
_cell_measurement_temperature 298
_cell_measurement_theta_max 32.0370
_cell_measurement_theta_min 3.3570
_cell_volume 1724.62(15)
_computing_cell_refinement 'CrysAlisPro 1.171.39.35c (Rigaku OD, 2017)'
_computing_data_collection 'CrysAlisPro 1.171.39.35c (Rigaku OD, 2017)'
_computing_data_reduction 'CrysAlisPro 1.171.39.35c (Rigaku OD, 2017)'
_computing_molecular_graphics 'Olex2 1.3 (Dolomanov et al., 2009)'
_computing_publication_material 'Olex2 1.3 (Dolomanov et al., 2009)'
_computing_structure_refinement 'olex2.refine 1.3 (Bourhis et al., 2015)'
_computing_structure_solution 'SHELXT 2014/5 (Sheldrick, 2014)'
_diffrn_ambient_temperature 298
_diffrn_detector 'CCD plate'
_diffrn_measured_fraction_theta_full 0.9898
_diffrn_measured_fraction_theta_max 0.8801
_diffrn_measurement_details
;
List of Runs (angles in degrees, time in seconds):

  # Type    Start    End  Width  t~exp~   \w     \q     \k     \f   Frames
#--------------------------------------------------------------------------
  1  \w    -68.00 115.00   0.30   20.00    --   29.89  54.00 150.00  610
  2  \w     25.00  49.90   0.30   20.00    --   29.89  54.00  30.00   83
;
_diffrn_measurement_device 'two-circle diffractometer'
_diffrn_measurement_device_type 'XtaLAB Mini (ROW)'
_diffrn_measurement_method '\w scans'
_diffrn_orient_matrix_type 'CrysAlisPro convention (1999,Acta A55,543-557)'
_diffrn_orient_matrix_UB_11 0.0386740000
_diffrn_orient_matrix_UB_12 0.0264618000
_diffrn_orient_matrix_UB_13 -0.0267864000
_diffrn_orient_matrix_UB_21 -0.0363937000
_diffrn_orient_matrix_UB_22 0.0272407000
_diffrn_orient_matrix_UB_23 0.0269018000
_diffrn_orient_matrix_UB_31 0.0720870000
_diffrn_orient_matrix_UB_32 -0.0004486000
_diffrn_orient_matrix_UB_33 0.0510626000
_diffrn_radiation_monochromator graphite
_diffrn_radiation_probe x-ray
_diffrn_radiation_type 'Mo K\a'
_diffrn_radiation_wavelength 0.71073
_diffrn_reflns_av_R_equivalents 0.0188
_diffrn_reflns_av_unetI/netI 0.0323
_diffrn_reflns_Laue_measured_fraction_full 0.9898
_diffrn_reflns_Laue_measured_fraction_max 0.8801
_diffrn_reflns_limit_h_max 11
_diffrn_reflns_limit_h_min -7
_diffrn_reflns_limit_k_max 23
_diffrn_reflns_limit_k_min -28
_diffrn_reflns_limit_l_max 11
_diffrn_reflns_limit_l_min -17
_diffrn_reflns_number 8796
_diffrn_reflns_point_group_measured_fraction_full 0.9898
_diffrn_reflns_point_group_measured_fraction_max 0.8801
_diffrn_reflns_theta_full 25.0000
_diffrn_reflns_theta_max 32.67
_diffrn_reflns_theta_min 3.37
_diffrn_source 'fine-focus sealed X-ray tube'
_diffrn_source_type 'Rigaku (Mo) X-ray Source'
_exptl_absorpt_coefficient_mu 0.074
_exptl_absorpt_correction_T_max 1.00000
_exptl_absorpt_correction_T_min 0.78836
_exptl_absorpt_correction_type multi-scan
_exptl_absorpt_process_details
;
CrysAlisPro 1.171.39.35c (Rigaku Oxford Diffraction, 2017)
Empirical absorption correction using spherical harmonics,
 implemented in SCALE3 ABSPACK scaling algorithm.
;
_exptl_crystal_colour 'clear yellowish yellow'
_exptl_crystal_colour_lustre clear
_exptl_crystal_colour_modifier yellowish
_exptl_crystal_colour_primary yellow
_exptl_crystal_density_diffrn 1.207
_exptl_crystal_description prism
_exptl_crystal_F_000 664.278
_exptl_crystal_size_max 0.6
_exptl_crystal_size_mid 0.3
_exptl_crystal_size_min 0.2
_refine_diff_density_max 0.2703
_refine_diff_density_min -0.1915
_refine_diff_density_rms 0.0422
_refine_ls_d_res_high 0.6584
_refine_ls_d_res_low 6.0391
_refine_ls_goodness_of_fit_ref 1.2112
_refine_ls_hydrogen_treatment constr
_refine_ls_matrix_type full
_refine_ls_number_constraints 35
_refine_ls_number_parameters 218
_refine_ls_number_reflns 5576
_refine_ls_number_restraints 0
_refine_ls_restrained_S_all 1.2112
_refine_ls_R_factor_all 0.0778
_refine_ls_R_factor_gt 0.0577
_refine_ls_shift/su_max 0.0077
_refine_ls_shift/su_mean 0.0003
_refine_ls_structure_factor_coef Fsqd
_refine_ls_weighting_details 'w=1/[\s^2^(Fo^2^)+(0.1P)^2^] where P=(Fo^2^+2Fc^2^)/3'
_refine_ls_weighting_scheme calc
_refine_ls_wR_factor_gt 0.1745
_refine_ls_wR_factor_ref 0.1994
_reflns_Friedel_coverage 0.0
_reflns_limit_h_max 10
_reflns_limit_h_min -11
_reflns_limit_k_max 28
_reflns_limit_k_min 0
_reflns_limit_l_max 17
_reflns_limit_l_min 0
_reflns_number_gt 3996
_reflns_number_total 5576
_reflns_threshold_expression I>=2u(I)
_cod_data_source_file d3sc01578e2.cif
_cod_data_source_block AJANONPOLAR
_cod_depositor_comments 'Adding full bibliography for 1569272--1569274.cif.'
_cod_database_code 1569273
_reflns_odcompleteness_completeness 98.96
_reflns_odcompleteness_iscentric 1
_reflns_odcompleteness_theta 24.97
_olex2_refinement_description
;
1. Fixed Uiso
 At 1.2 times of:
  All C(H) groups, All C(H,H) groups
 At 1.5 times of:
  All C(H,H,H) groups
2.a Ternary CH refined with riding coordinates:
 C00C(H00C)
2.b Secondary CH2 refined with riding coordinates:
 C00B(H00a,H00b)
2.c Aromatic/amide H refined with riding coordinates:
 C00G(H00G), C00J(H00J), C00I(H00I), C00D(H00D), C007(H007), C00H(H00H),
 C00E(H00E), C002(H002), C00L(H00L), C00N(H00N), C00M(H00M), C00K(H00K),
 C00F(H00F)
2.d Idealised Me refined as rotating group:
 C00O(H00o,H00p,H00q)
;
_olex2_submission_original_sample_id 'AJA NON POLAR'
_olex2_submission_special_instructions 'No special instructions were received'
_oxdiff_exptl_absorpt_empirical_details
;
Empirical correction (ABSPACK) includes:
- Absorption correction using spherical harmonics
- Frame scaling
;
_oxdiff_exptl_absorpt_empirical_full_max 1.420
_oxdiff_exptl_absorpt_empirical_full_min 0.855

loop_
_space_group_symop_id
_space_group_symop_operation_xyz
1 x,y,z
2 -x,y+1/2,-z+1/2
3 -x,-y,-z
4 x,-y-1/2,z-1/2

loop_
_atom_site_label
_atom_site_type_symbol
_atom_site_fract_x
_atom_site_fract_y
_atom_site_fract_z
_atom_site_U_iso_or_equiv
_atom_site_adp_type
_atom_site_occupancy
_atom_site_refinement_flags_posn
O001 O 0.90308(12) 0.55815(5) 0.68138(12) 0.0747(3) Uani 1.000000 .
C002 C 0.54945(15) 0.74544(6) 0.63216(10) 0.0480(3) Uani 1.000000 .
C003 C 0.56110(13) 0.68415(5) 0.55039(9) 0.0410(2) Uani 1.000000 .
C004 C 0.74570(14) 0.65813(6) 0.57059(10) 0.0429(2) Uani 1.000000 .
C005 C 0.76936(15) 0.58916(6) 0.63945(11) 0.0494(3) Uani 1.000000 .
C006 C 0.60197(14) 0.56595(6) 0.64347(10) 0.0469(3) Uani 1.000000 .
C007 C 0.46903(15) 0.70575(7) 0.42342(10) 0.0510(3) Uani 1.000000 .
N008 N 0.3917(2) 0.82147(7) 0.47560(12) 0.0789(4) Uani 1.000000 .
C009 C 0.48308(14) 0.61715(6) 0.58941(10) 0.0447(3) Uani 1.000000 .
C00A C 0.90472(15) 0.78442(6) 0.59346(11) 0.0492(3) Uani 1.000000 .
C00B C 0.83898(16) 0.66238(7) 0.47668(12) 0.0534(3) Uani 1.000000 .
C00C C 0.90436(14) 0.70479(6) 0.58937(11) 0.0493(3) Uani 1.000000 .
C00D C 0.31390(16) 0.60518(7) 0.57884(13) 0.0588(3) Uani 1.000000 .
C00E C 0.47072(19) 0.80621(7) 0.59444(12) 0.0606(4) Uani 1.000000 .
C00F C 0.98223(18) 0.81816(7) 0.70198(12) 0.0576(3) Uani 1.000000 .
C00G C 0.55670(17) 0.50226(7) 0.68984(13) 0.0583(3) Uani 1.000000 .
C00H C 0.39354(18) 0.76840(8) 0.39372(11) 0.0616(3) Uani 1.000000 .
C00I C 0.26860(18) 0.54207(8) 0.62391(15) 0.0681(4) Uani 1.000000 .
C00J C 0.38889(19) 0.49151(8) 0.67994(15) 0.0670(4) Uani 1.000000 .
C00K C 0.9915(2) 0.89194(8) 0.71087(14) 0.0666(4) Uani 1.000000 .
C00L C 0.8374(2) 0.82773(9) 0.49495(14) 0.0752(5) Uani 1.000000 .
C00M C 0.9228(2) 0.93379(8) 0.61248(17) 0.0754(4) Uani 1.000000 .
C00N C 0.8452(3) 0.90176(9) 0.50461(17) 0.0877(6) Uani 1.000000 .
C00O C 0.3071(4) 0.88924(11) 0.4401(2) 0.1334(11) Uani 1.000000 .
H00G H 0.63774(17) 0.46834(7) 0.72616(13) 0.0700(4) Uiso 1.000000 R
H00J H 0.35558(19) 0.45007(8) 0.71099(15) 0.0805(5) Uiso 1.000000 R
H00I H 0.15534(18) 0.53340(8) 0.61648(15) 0.0818(5) Uiso 1.000000 R
H00D H 0.23241(16) 0.63885(7) 0.54221(13) 0.0705(4) Uiso 1.000000 R
H007 H 0.46507(15) 0.67314(7) 0.36240(10) 0.0612(3) Uiso 1.000000 R
H00H H 0.33869(18) 0.77709(8) 0.31321(11) 0.0739(4) Uiso 1.000000 R
H00E H 0.46837(19) 0.84076(7) 0.65133(12) 0.0727(4) Uiso 1.000000 R
H002 H 0.60087(15) 0.73998(6) 0.71399(10) 0.0576(3) Uiso 1.000000 R
H00L H 0.7860(2) 0.80687(9) 0.42084(14) 0.0903(6) Uiso 1.000000 R
H00N H 0.7973(3) 0.92986(9) 0.43744(17) 0.1053(7) Uiso 1.000000 R
H00M H 0.9287(2) 0.98341(8) 0.61863(17) 0.0905(5) Uiso 1.000000 R
H00K H 1.0448(2) 0.91324(8) 0.78426(14) 0.0800(5) Uiso 1.000000 R
H00F H 1.02879(18) 0.79052(7) 0.76994(12) 0.0691(4) Uiso 1.000000 R
H00a H 0.90348(16) 0.62080(7) 0.46627(12) 0.0641(4) Uiso 1.000000 R
H00b H 0.78533(16) 0.68838(7) 0.40345(12) 0.0641(4) Uiso 1.000000 R
H00C H 1.00507(14) 0.68355(6) 0.64534(11) 0.0592(3) Uiso 1.000000 R
H00o H 0.227(2) 0.8971(7) 0.4839(18) 0.2000(16) Uiso 1.000000 GR
H00p H 0.3889(6) 0.92717(18) 0.457(2) 0.2000(16) Uiso 1.000000 GR
H00q H 0.249(3) 0.8884(5) 0.3557(5) 0.2000(16) Uiso 1.000000 GR

loop_
_atom_site_aniso_label
_atom_site_aniso_U_11
_atom_site_aniso_U_22
_atom_site_aniso_U_33
_atom_site_aniso_U_12
_atom_site_aniso_U_13
_atom_site_aniso_U_23
O001 0.0459(5) 0.0640(6) 0.1134(9) 0.0152(4) 0.0220(5) 0.0275(6)
C002 0.0537(6) 0.0505(6) 0.0395(5) 0.0067(5) 0.0132(5) -0.0022(4)
C003 0.0386(5) 0.0442(5) 0.0394(5) 0.0055(4) 0.0105(4) -0.0006(4)
C004 0.0382(5) 0.0433(5) 0.0480(5) 0.0026(4) 0.0139(4) 0.0005(4)
C005 0.0425(6) 0.0463(6) 0.0596(6) 0.0064(5) 0.0150(5) 0.0039(5)
C006 0.0437(6) 0.0451(5) 0.0530(6) 0.0015(5) 0.0158(5) 0.0009(4)
C007 0.0495(6) 0.0623(7) 0.0390(5) 0.0056(5) 0.0096(4) -0.0019(5)
N008 0.1070(11) 0.0681(7) 0.0614(7) 0.0423(7) 0.0241(7) 0.0154(6)
C009 0.0409(5) 0.0482(6) 0.0464(5) 0.0013(4) 0.0146(4) -0.0034(4)
C00A 0.0433(6) 0.0501(6) 0.0529(6) -0.0053(5) 0.0119(5) 0.0013(5)
C00B 0.0501(7) 0.0550(6) 0.0616(7) -0.0000(5) 0.0264(6) -0.0055(5)
C00C 0.0389(5) 0.0505(6) 0.0570(6) -0.0018(5) 0.0115(5) 0.0015(5)
C00D 0.0410(6) 0.0639(8) 0.0727(8) 0.0032(5) 0.0186(6) -0.0041(6)
C00E 0.0790(9) 0.0531(7) 0.0535(7) 0.0154(6) 0.0252(6) -0.0013(5)
C00F 0.0572(7) 0.0586(7) 0.0539(7) -0.0047(6) 0.0113(6) 0.0008(5)
C00G 0.0563(7) 0.0479(6) 0.0728(8) 0.0007(6) 0.0222(6) 0.0054(5)
C00H 0.0600(8) 0.0793(9) 0.0435(6) 0.0179(7) 0.0121(5) 0.0123(6)
C00I 0.0490(7) 0.0717(9) 0.0910(10) -0.0092(7) 0.0321(7) -0.0069(7)
C00J 0.0659(8) 0.0563(7) 0.0877(10) -0.0112(7) 0.0361(8) -0.0012(7)
C00K 0.0706(9) 0.0585(7) 0.0700(8) -0.0134(7) 0.0192(7) -0.0120(6)
C00L 0.0925(12) 0.0600(8) 0.0580(8) -0.0152(8) -0.0017(8) 0.0049(6)
C00M 0.0817(11) 0.0507(7) 0.0908(11) -0.0101(7) 0.0203(9) -0.0014(7)
C00N 0.1081(15) 0.0572(9) 0.0815(11) -0.0077(9) 0.0021(10) 0.0163(7)
C00O 0.199(3) 0.0888(13) 0.1085(16) 0.0809(16) 0.0391(17) 0.0326(12)

loop_
_atom_type_symbol
_atom_type_scat_dispersion_real
_atom_type_scat_dispersion_imag
_atom_type_scat_Cromer_Mann_a1
_atom_type_scat_Cromer_Mann_a2
_atom_type_scat_Cromer_Mann_a3
_atom_type_scat_Cromer_Mann_a4
_atom_type_scat_Cromer_Mann_b1
_atom_type_scat_Cromer_Mann_b2
_atom_type_scat_Cromer_Mann_b3
_atom_type_scat_Cromer_Mann_b4
_atom_type_scat_Cromer_Mann_c
_atom_type_scat_source
_atom_type_scat_dispersion_source
H 0.00000 0.00000 0.49300 0.32291 0.14019 0.04081 10.51090 26.12570 3.14236 57.79970 0.0030380000826 'International Tables Volume C Table 6.1.1.4 (pp. 500-502)' 'Henke, Gullikson and Davis, At. Data and Nucl. Data Tables, 1993, 54, 2'
C 0.00347 0.00161 2.31000 1.02000 1.58860 0.86500 20.84390 10.20750 0.56870 51.65120 0.215599998832 'International Tables Volume C Table 6.1.1.4 (pp. 500-502)' 'Henke, Gullikson and Davis, At. Data and Nucl. Data Tables, 1993, 54, 2'
O 0.01158 0.00611 3.04850 2.28680 1.54630 0.86700 13.27710 5.70110 0.32390 32.90890 0.250800013542 'International Tables Volume C Table 6.1.1.4 (pp. 500-502)' 'Henke, Gullikson and Davis, At. Data and Nucl. Data Tables, 1993, 54, 2'
N 0.00653 0.00323 12.21260 3.13220 2.01250 1.16630 0.00570 9.89330 28.99750 0.58260 -11.5290002823 'International Tables Volume C Table 6.1.1.4 (pp. 500-502)' 'Henke, Gullikson and Davis, At. Data and Nucl. Data Tables, 1993, 54, 2'

loop_
_geom_angle_atom_site_label_1
_geom_angle_atom_site_label_2
_geom_angle_atom_site_label_3
_geom_angle
_geom_angle_site_symmetry_1
_geom_angle_site_symmetry_3
_geom_angle_publ_flag
C00E C002 C003 123.94(11) . . ?
H002 C002 C003 118.03(6) . . ?
H002 C002 C00E 118.03(7) . . ?
C004 C003 C002 112.49(9) . . ?
C007 C003 C002 108.02(9) . . ?
C007 C003 C004 115.13(9) . . ?
C009 C003 C002 108.71(9) . . ?
C009 C003 C004 100.35(8) . . ?
C009 C003 C007 111.89(9) . . ?
C005 C004 C003 108.58(9) . . ?
C00B C004 C003 124.05(10) . . ?
C00B C004 C005 114.67(9) . . ?
C00C C004 C003 127.23(9) . . ?
C00C C004 C005 115.98(9) . . ?
C00C C004 C00B 58.60(8) . . ?
C004 C005 O001 125.77(11) . . ?
C006 C005 O001 127.09(11) . . ?
C006 C005 C004 107.12(9) . . ?
C009 C006 C005 109.49(10) . . ?
C00G C006 C005 128.67(11) . . ?
C00G C006 C009 121.82(11) . . ?
C00H C007 C003 123.88(11) . . ?
H007 C007 C003 118.06(6) . . ?
H007 C007 C00H 118.06(7) . . ?
C00H N008 C00E 116.70(11) . . ?
C00O N008 C00E 121.09(15) . . ?
C00O N008 C00H 122.19(15) . . ?
C006 C009 C003 113.16(10) . . ?
C00D C009 C003 127.25(10) . . ?
C00D C009 C006 119.57(11) . . ?
C00F C00A C00C 118.56(11) . . ?
C00L C00A C00C 124.19(12) . . ?
C00L C00A C00F 117.22(12) . . ?
C00C C00B C004 61.45(8) . . ?
H00a C00B C004 117.62(6) . . ?
H00a C00B C00C 117.62(7) . . ?
H00b C00B C004 117.62(7) . . ?
H00b C00B C00C 117.62(7) . . ?
H00b C00B H00a 114.7 . . ?
C00A C00C C004 124.40(10) . . ?
C00B C00C C004 59.94(7) . . ?
C00B C00C C00A 123.72(11) . . ?
H00C C00C C004 112.96(6) . . ?
H00C C00C C00A 112.96(6) . . ?
H00C C00C C00B 112.96(7) . . ?
C00I C00D C009 118.75(12) . . ?
H00D C00D C009 120.62(7) . . ?
H00D C00D C00I 120.62(8) . . ?
N008 C00E C002 123.80(12) . . ?
H00E C00E C002 118.10(7) . . ?
H00E C00E N008 118.10(7) . . ?
C00K C00F C00A 121.37(13) . . ?
H00F C00F C00A 119.31(7) . . ?
H00F C00F C00K 119.31(9) . . ?
C00J C00G C006 117.95(13) . . ?
H00G C00G C006 121.02(7) . . ?
H00G C00G C00J 121.02(8) . . ?
N008 C00H C007 123.64(11) . . ?
H00H C00H C007 118.18(7) . . ?
H00H C00H N008 118.18(7) . . ?
C00J C00I C00D 121.38(13) . . ?
H00I C00I C00D 119.31(8) . . ?
H00I C00I C00J 119.31(8) . . ?
C00I C00J C00G 120.52(13) . . ?
H00J C00J C00G 119.74(8) . . ?
H00J C00J C00I 119.74(8) . . ?
C00M C00K C00F 120.45(14) . . ?
H00K C00K C00F 119.78(9) . . ?
H00K C00K C00M 119.78(9) . . ?
C00N C00L C00A 121.21(14) . . ?
H00L C00L C00A 119.40(8) . . ?
H00L C00L C00N 119.40(10) . . ?
C00N C00M C00K 119.24(14) . . ?
H00M C00M C00K 120.38(9) . . ?
H00M C00M C00N 120.38(9) . . ?
C00M C00N C00L 120.50(15) . . ?
H00N C00N C00L 119.75(10) . . ?
H00N C00N C00M 119.75(9) . . ?
H00o C00O N008 109.5 . . ?
H00p C00O N008 109.5 . . ?
H00p C00O H00o 109.5 . . ?
H00q C00O N008 109.5 . . ?
H00q C00O H00o 109.5 . . ?
H00q C00O H00p 109.5 . . ?

loop_
_geom_bond_atom_site_label_1
_geom_bond_atom_site_label_2
_geom_bond_distance
_geom_bond_site_symmetry_2
_geom_bond_publ_flag
O001 C005 1.2179(14) . ?
C002 C003 1.5112(14) . ?
C002 C00E 1.3191(17) . ?
C002 H002 0.9300 . ?
C003 C004 1.5542(15) . ?
C003 C007 1.5090(15) . ?
C003 C009 1.5371(15) . ?
C004 C005 1.5008(16) . ?
C004 C00B 1.5151(15) . ?
C004 C00C 1.5376(16) . ?
C005 C006 1.4653(16) . ?
C006 C009 1.3850(16) . ?
C006 C00G 1.4028(16) . ?
C007 C00H 1.3244(17) . ?
C007 H007 0.9300 . ?
N008 C00E 1.3785(18) . ?
N008 C00H 1.3797(19) . ?
N008 C00O 1.448(2) . ?
C009 C00D 1.3874(16) . ?
C00A C00C 1.4886(16) . ?
C00A C00F 1.3914(18) . ?
C00A C00L 1.3825(19) . ?
C00B C00C 1.4941(18) . ?
C00B H00a 0.9700 . ?
C00B H00b 0.9700 . ?
C00C H00C 0.9800 . ?
C00D C00I 1.386(2) . ?
C00D H00D 0.9300 . ?
C00E H00E 0.9300 . ?
C00F C00K 1.3830(18) . ?
C00F H00F 0.9300 . ?
C00G C00J 1.3743(19) . ?
C00G H00G 0.9300 . ?
C00H H00H 0.9300 . ?
C00I C00J 1.389(2) . ?
C00I H00I 0.9300 . ?
C00J H00J 0.9300 . ?
C00K C00M 1.368(2) . ?
C00K H00K 0.9300 . ?
C00L C00N 1.388(2) . ?
C00L H00L 0.9300 . ?
C00M C00N 1.372(3) . ?
C00M H00M 0.9300 . ?
C00N H00N 0.9300 . ?
C00O H00o 0.9600 . ?
C00O H00p 0.9600 . ?
C00O H00q 0.9600 . ?
